data_4112310
loop_
_publ_author_name
'Norihiro Ikemoto'
'David M. Tellers'
'Spencer D. Dreher'
'Jinchu Liu'
'Angie Huang'
'Nelo R. Rivera'
'Eugenia Njolito'
'Yi Hsiao'
'J. Christopher McWilliams'
'J. Michael Williams'
'Joseph D. Armstrong'
'Yongkui Sun'
'David J. Mathre'
'Edward J. J. Grabowski'
'Richard D. Tillyer'

_publ_contact_author 'Nori Ikemoto'
_publ_contact_author_email norihiro_ikemoto@merck.com
_publ_section_title
;
 Highly Diastereoselective Heterogeneously Catalyzed Hydrogenation of
 Enamines for the Synthesis of Chiral \b-Amino Acid Derivatives
;
_journal_name_full 'Journal of the American Chemical Society'
_journal_page_first 3048
_journal_page_last 3049
_journal_paper_doi 10.1021/ja038812t
_journal_volume 126
_journal_year 2004
_chemical_absolute_configuration rmad
_chemical_formula_moiety 'C18 H21 N2 O3, Cl'
_chemical_formula_sum 'C18 H21 Cl N2 O3'
_chemical_formula_weight 348.82
_chemical_name_common djm2831m
_chemical_name_systematic
; 
 ? 
;
_space_group_IT_number 19
_symmetry_cell_setting orthorhombic
_symmetry_space_group_name_Hall 'P 2ac 2ab'
_symmetry_space_group_name_H-M 'P 21 21 21'
_atom_sites_solution_hydrogens geom
_atom_sites_solution_primary direct
_atom_sites_solution_secondary difmap
_audit_creation_method SHELXL-97
_cell_angle_alpha 90.00
_cell_angle_beta 90.00
_cell_angle_gamma 90.00
_cell_formula_units_Z 4
_cell_length_a 8.0070(12)
_cell_length_b 10.4126(16)
_cell_length_c 22.468(3)
_cell_measurement_temperature 273(2)
_cell_volume 1873.2(5)
_computing_cell_refinement 'Bruker SMART'
_computing_data_collection 'Bruker SMART'
_computing_data_reduction 'Bruker SAINT'
_computing_molecular_graphics 'Bruker SHELXTL'
_computing_publication_material 'Bruker SHELXTL'
_computing_structure_refinement 'SHELXL-97 (Sheldrick, 1997)'
_computing_structure_solution 'SHELXS-97 (Sheldrick, 1990)'
_diffrn_ambient_temperature 273(2)
_diffrn_measured_fraction_theta_full 0.996
_diffrn_measured_fraction_theta_max 0.996
_diffrn_measurement_device_type 'CCD area detector'
_diffrn_measurement_method 'phi and omega scans'
_diffrn_radiation_monochromator graphite
_diffrn_radiation_source 'fine-focus sealed tube'
_diffrn_radiation_type MoK\a
_diffrn_radiation_wavelength 0.71073
_diffrn_reflns_av_R_equivalents 0.0448
_diffrn_reflns_av_sigmaI/netI 0.0363
_diffrn_reflns_limit_h_max 9
_diffrn_reflns_limit_h_min -9
_diffrn_reflns_limit_k_max 13
_diffrn_reflns_limit_k_min -13
_diffrn_reflns_limit_l_max 28
_diffrn_reflns_limit_l_min -28
_diffrn_reflns_number 20011
_diffrn_reflns_theta_full 26.40
_diffrn_reflns_theta_max 26.40
_diffrn_reflns_theta_min 1.81
_exptl_absorpt_coefficient_mu 0.221
_exptl_absorpt_correction_type none
_exptl_crystal_colour colorless
_exptl_crystal_density_diffrn 1.237
_exptl_crystal_density_meas 0
_exptl_crystal_description needle
_exptl_crystal_F_000 736
_exptl_crystal_preparation methanol
_exptl_crystal_size_max 0.30
_exptl_crystal_size_mid 0.05
_exptl_crystal_size_min 0.05
_refine_diff_density_max 0.301
_refine_diff_density_min -0.114
_refine_diff_density_rms 0.034
_refine_ls_abs_structure_details 'Flack H D (1983), Acta Cryst. A39, 876-881'
_refine_ls_abs_structure_Flack 0.00(6)
_refine_ls_extinction_method none
_refine_ls_goodness_of_fit_ref 0.934
_refine_ls_hydrogen_treatment mixed
_refine_ls_matrix_type full
_refine_ls_number_parameters 218
_refine_ls_number_reflns 3819
_refine_ls_number_restraints 0
_refine_ls_restrained_S_all 0.934
_refine_ls_R_factor_all 0.0454
_refine_ls_R_factor_gt 0.0371
_refine_ls_shift/su_max 0.000
_refine_ls_shift/su_mean 0.000
_refine_ls_structure_factor_coef Fsqd
_refine_ls_weighting_details 'calc w=1/[\s^2^(Fo^2^)+(0.0420P)^2^+0.0000P] where P=(Fo^2^+2Fc^2^)/3'
_refine_ls_weighting_scheme calc
_refine_ls_wR_factor_gt 0.0789
_refine_ls_wR_factor_ref 0.0815
_reflns_number_gt 3111
_reflns_number_total 3819
_reflns_threshold_expression >2sigma(I)
_cod_data_source_file ja038812tsi20031001_083728.cif
_cod_data_source_block djm2831m
_cod_original_cell_volume 1873.3(5)
_cod_database_code 4112310

loop_
_symmetry_equiv_pos_as_xyz
'x, y, z'
'-x+1/2, -y, z+1/2'
'-x, y+1/2, -z+1/2'
'x+1/2, -y+1/2, -z'

loop_
_atom_site_label
_atom_site_type_symbol
_atom_site_fract_x
_atom_site_fract_y
_atom_site_fract_z
_atom_site_U_iso_or_equiv
_atom_site_adp_type
_atom_site_occupancy
_atom_site_symmetry_multiplicity
_atom_site_calc_flag
_atom_site_refinement_flags
C1 C 0.31064(19) 0.70249(15) 0.24670(8) 0.0365(4) Uani 1 1 d .
C2 C 0.30941(18) 0.84902(13) 0.24656(7) 0.0346(4) Uani 1 1 d .
H2 H 0.2080 0.8781 0.2669 0.041 Uiso 1 1 calc R
C3 C 0.3113(2) 0.90691(16) 0.18502(8) 0.0412(4) Uani 1 1 d .
C4 C 0.3843(3) 0.8483(2) 0.13707(10) 0.0789(8) Uani 1 1 d .
H4 H 0.4359 0.7689 0.1416 0.095 Uiso 1 1 calc R
C5 C 0.3814(4) 0.9076(3) 0.08139(11) 0.1006(10) Uani 1 1 d .
H5 H 0.4285 0.8663 0.0487 0.121 Uiso 1 1 calc R
C6 C 0.3106(4) 1.0247(3) 0.07452(12) 0.0871(8) Uani 1 1 d .
H6 H 0.3118 1.0646 0.0375 0.105 Uiso 1 1 calc R
C7 C 0.2379(3) 1.0836(2) 0.12174(11) 0.0739(7) Uani 1 1 d .
H7 H 0.1881 1.1637 0.1170 0.089 Uiso 1 1 calc R
C8 C 0.2379(3) 1.02448(18) 0.17694(9) 0.0544(5) Uani 1 1 d .
H8 H 0.1872 1.0652 0.2090 0.065 Uiso 1 1 calc R
C9 C 0.4377(2) 0.88264(17) 0.34841(8) 0.0405(4) Uani 1 1 d .
H9 H 0.4314 0.7913 0.3587 0.049 Uiso 1 1 calc R
C10 C 0.2790(2) 0.94723(18) 0.36944(8) 0.0411(4) Uani 1 1 d .
C11 C 0.1688(2) 0.8825(2) 0.40519(8) 0.0544(5) Uani 1 1 d .
H11 H 0.1886 0.7969 0.4147 0.065 Uiso 1 1 calc R
C12 C 0.0280(3) 0.9436(3) 0.42732(10) 0.0669(6) Uani 1 1 d .
H12 H -0.0454 0.8990 0.4518 0.080 Uiso 1 1 calc R
C13 C -0.0033(3) 1.0689(2) 0.41329(9) 0.0645(6) Uani 1 1 d .
H13 H -0.0974 1.1099 0.4283 0.077 Uiso 1 1 calc R
C14 C 0.1054(2) 1.1338(2) 0.37686(9) 0.0568(5) Uani 1 1 d .
H14 H 0.0836 1.2188 0.3668 0.068 Uiso 1 1 calc R
C15 C 0.2460(2) 1.07457(19) 0.35506(9) 0.0484(5) Uani 1 1 d .
H15 H 0.3191 1.1197 0.3306 0.058 Uiso 1 1 calc R
C16 C 0.5914(2) 0.93943(18) 0.37839(8) 0.0492(5) Uani 1 1 d .
H16A H 0.6906 0.8975 0.3630 0.059 Uiso 1 1 calc R
H16B H 0.5990 1.0301 0.3688 0.059 Uiso 1 1 calc R
C17 C 0.5855(3) 0.9237(2) 0.44448(10) 0.0559(5) Uani 1 1 d .
C18 C 0.6401(5) 1.0273(4) 0.53650(13) 0.1468(16) Uani 1 1 d .
H18A H 0.5320 1.0122 0.5536 0.220 Uiso 1 1 calc R
H18B H 0.6832 1.1077 0.5508 0.220 Uiso 1 1 calc R
H18C H 0.7145 0.9592 0.5477 0.220 Uiso 1 1 calc R
Cl1 Cl 0.84328(5) 0.83885(4) 0.25476(2) 0.05784(16) Uani 1 1 d .
N1 N 0.16502(16) 0.64768(12) 0.24716(7) 0.0553(4) Uani 1 1 d .
H1A H 0.1577 0.5653 0.2466 0.066 Uiso 1 1 calc R
H1B H 0.0759 0.6938 0.2481 0.066 Uiso 1 1 calc R
N2 N 0.45798(16) 0.89373(12) 0.28185(6) 0.0363(3) Uani 1 1 d .
H2A H 0.4785 0.9764 0.2727 0.044 Uiso 1 1 calc R
H2B H 0.5477 0.8475 0.2707 0.044 Uiso 1 1 calc R
O1 O 0.44670(13) 0.64604(9) 0.24542(6) 0.0458(3) Uani 1 1 d .
O2 O 0.5504(3) 0.82689(18) 0.46990(7) 0.0916(6) Uani 1 1 d .
O3 O 0.6257(2) 1.03179(17) 0.47195(7) 0.0886(6) Uani 1 1 d .

loop_
_atom_site_aniso_label
_atom_site_aniso_U_11
_atom_site_aniso_U_22
_atom_site_aniso_U_33
_atom_site_aniso_U_23
_atom_site_aniso_U_13
_atom_site_aniso_U_12
C1 0.0338(9) 0.0283(7) 0.0473(10) -0.0017(8) 0.0027(9) 0.0005(6)
C2 0.0267(7) 0.0276(8) 0.0493(10) -0.0027(8) 0.0040(8) 0.0014(6)
C3 0.0390(10) 0.0326(9) 0.0520(11) -0.0004(8) 0.0007(9) -0.0042(8)
C4 0.106(2) 0.0639(15) 0.0666(15) 0.0117(12) 0.0280(14) 0.0311(15)
C5 0.133(3) 0.103(2) 0.0661(17) 0.0125(16) 0.0338(17) 0.025(2)
C6 0.111(2) 0.0842(19) 0.0658(17) 0.0283(15) 0.0032(16) -0.0044(18)
C7 0.0912(18) 0.0557(14) 0.0748(16) 0.0179(13) -0.0145(15) 0.0063(14)
C8 0.0634(13) 0.0402(11) 0.0597(13) 0.0022(10) -0.0049(11) 0.0109(10)
C9 0.0370(10) 0.0354(9) 0.0492(11) 0.0037(8) 0.0008(8) -0.0029(8)
C10 0.0351(10) 0.0460(11) 0.0422(10) -0.0041(8) 0.0002(8) -0.0063(8)
C11 0.0462(12) 0.0648(13) 0.0522(11) 0.0063(10) 0.0005(10) -0.0079(11)
C12 0.0423(12) 0.1039(19) 0.0546(13) 0.0034(13) 0.0097(10) -0.0150(13)
C13 0.0453(13) 0.0909(18) 0.0572(14) -0.0153(13) 0.0080(10) 0.0094(13)
C14 0.0501(12) 0.0570(13) 0.0633(13) -0.0129(11) 0.0033(10) 0.0065(10)
C15 0.0421(11) 0.0442(11) 0.0589(12) -0.0049(9) 0.0103(9) -0.0034(9)
C16 0.0403(11) 0.0477(11) 0.0596(12) -0.0017(10) -0.0027(9) 0.0000(9)
C17 0.0406(11) 0.0639(14) 0.0631(14) -0.0106(12) -0.0059(10) 0.0050(11)
C18 0.153(3) 0.215(4) 0.073(2) -0.063(2) 0.036(2) -0.080(3)
Cl1 0.0393(2) 0.0337(2) 0.1005(4) -0.0015(3) 0.0128(3) 0.00479(19)
N1 0.0327(7) 0.0275(7) 0.1056(13) -0.0012(9) 0.0010(10) -0.0018(6)
N2 0.0288(7) 0.0252(7) 0.0548(9) -0.0018(6) 0.0047(7) -0.0004(6)
O1 0.0307(6) 0.0289(6) 0.0777(9) -0.0024(7) 0.0013(7) 0.0043(5)
O2 0.1267(15) 0.0818(12) 0.0662(10) 0.0125(10) -0.0107(11) 0.0027(12)
O3 0.0828(12) 0.1061(14) 0.0770(11) -0.0372(10) 0.0245(9) -0.0333(10)

loop_
_atom_type_symbol
_atom_type_description
_atom_type_scat_dispersion_real
_atom_type_scat_dispersion_imag
_atom_type_scat_source
C C 0.0033 0.0016 'International Tables Vol C Tables 4.2.6.8 and 6.1.1.4'
H H 0.0000 0.0000 'International Tables Vol C Tables 4.2.6.8 and 6.1.1.4'
N N 0.0061 0.0033 'International Tables Vol C Tables 4.2.6.8 and 6.1.1.4'
O O 0.0106 0.0060 'International Tables Vol C Tables 4.2.6.8 and 6.1.1.4'
Cl Cl 0.1484 0.1585 'International Tables Vol C Tables 4.2.6.8 and 6.1.1.4'

loop_
_geom_angle_atom_site_label_1
_geom_angle_atom_site_label_2
_geom_angle_atom_site_label_3
_geom_angle
O1 C1 N1 125.57(14)
O1 C1 C2 118.70(13)
N1 C1 C2 115.71(13)
N2 C2 C3 110.59(12)
N2 C2 C1 107.66(12)
C3 C2 C1 113.67(13)
N2 C2 H2 108.3
C3 C2 H2 108.3
C1 C2 H2 108.3
C4 C3 C8 118.51(18)
C4 C3 C2 123.19(16)
C8 C3 C2 118.30(16)
C3 C4 C5 120.1(2)
C3 C4 H4 120.0
C5 C4 H4 120.0
C6 C5 C4 120.5(2)
C6 C5 H5 119.7
C4 C5 H5 119.7
C5 C6 C7 119.9(2)
C5 C6 H6 120.1
C7 C6 H6 120.1
C6 C7 C8 119.9(2)
C6 C7 H7 120.0
C8 C7 H7 120.0
C3 C8 C7 121.1(2)
C3 C8 H8 119.5
C7 C8 H8 119.5
N2 C9 C10 111.47(14)
N2 C9 C16 108.76(14)
C10 C9 C16 111.59(14)
N2 C9 H9 108.3
C10 C9 H9 108.3
C16 C9 H9 108.3
C11 C10 C15 118.86(18)
C11 C10 C9 120.33(17)
C15 C10 C9 120.75(17)
C10 C11 C12 120.5(2)
C10 C11 H11 119.7
C12 C11 H11 119.7
C13 C12 C11 120.3(2)
C13 C12 H12 119.8
C11 C12 H12 119.8
C12 C13 C14 119.5(2)
C12 C13 H13 120.3
C14 C13 H13 120.3
C13 C14 C15 120.8(2)
C13 C14 H14 119.6
C15 C14 H14 119.6
C14 C15 C10 120.07(19)
C14 C15 H15 120.0
C10 C15 H15 120.0
C17 C16 C9 111.78(16)
C17 C16 H16A 109.3
C9 C16 H16A 109.3
C17 C16 H16B 109.3
C9 C16 H16B 109.3
H16A C16 H16B 107.9
O2 C17 O3 123.6(2)
O2 C17 C16 125.2(2)
O3 C17 C16 111.3(2)
O3 C18 H18A 109.5
O3 C18 H18B 109.5
H18A C18 H18B 109.5
O3 C18 H18C 109.5
H18A C18 H18C 109.5
H18B C18 H18C 109.5
C1 N1 H1A 120.0
C1 N1 H1B 120.0
H1A N1 H1B 120.0
C2 N2 C9 114.45(13)
C2 N2 H2A 108.6
C9 N2 H2A 108.6
C2 N2 H2B 108.6
C9 N2 H2B 108.6
H2A N2 H2B 107.6
C17 O3 C18 117.2(2)

loop_
_geom_bond_atom_site_label_1
_geom_bond_atom_site_label_2
_geom_bond_distance
C1 O1 1.2383(18)
C1 N1 1.298(2)
C1 C2 1.526(2)
C2 N2 1.5035(19)
C2 C3 1.508(2)
C2 H2 0.9800
C3 C4 1.369(3)
C3 C8 1.370(2)
C4 C5 1.395(3)
C4 H4 0.9300
C5 C6 1.353(3)
C5 H5 0.9300
C6 C7 1.357(3)
C6 H6 0.9300
C7 C8 1.385(3)
C7 H7 0.9300
C8 H8 0.9300
C9 N2 1.509(2)
C9 C10 1.513(2)
C9 C16 1.523(2)
C9 H9 0.9800
C10 C11 1.371(2)
C10 C15 1.390(3)
C11 C12 1.387(3)
C11 H11 0.9300
C12 C13 1.365(3)
C12 H12 0.9300
C13 C14 1.372(3)
C13 H13 0.9300
C14 C15 1.374(3)
C14 H14 0.9300
C15 H15 0.9300
C16 C17 1.495(3)
C16 H16A 0.9700
C16 H16B 0.9700
C17 O2 1.192(3)
C17 O3 1.323(2)
C18 O3 1.456(3)
C18 H18A 0.9600
C18 H18B 0.9600
C18 H18C 0.9600
N1 H1A 0.8600
N1 H1B 0.8600
N2 H2A 0.9000
N2 H2B 0.9000
